data_4505060
loop_
_publ_author_name
'Zhang, Hong-Xia'
'Zhang, Jie'
'Zheng, Shou-Tian'
'Yang, Guo-Yu'

_publ_section_title
;
 Two New Potassium Borates, K4B10O15(OH)4with Stepped Chain and
 KB5O7(OH)2&#x00B7;H2O with Double Helical Chain
;
_journal_issue 1
_journal_name_full 'Crystal Growth &amp; Design'
_journal_page_first 157
_journal_paper_doi 10.1021/cg049888j
_journal_volume 5
_journal_year 2005
_chemical_formula_sum 'B5 H4 K O10'
_chemical_formula_weight 257.18
_chemical_name_systematic
; 
 ? 
;
_space_group_IT_number 14
_symmetry_cell_setting monoclinic
_symmetry_space_group_name_Hall '-P 2ybc'
_symmetry_space_group_name_H-M 'P 1 21/c 1'
_atom_sites_solution_hydrogens geom
_atom_sites_solution_primary direct
_atom_sites_solution_secondary difmap
_audit_creation_method SHELXL-97
_cell_angle_alpha 90.00
_cell_angle_beta 97.277(3)
_cell_angle_gamma 90.00
_cell_formula_units_Z 4
_cell_length_a 9.4824(8)
_cell_length_b 7.5180(6)
_cell_length_c 11.4154(6)
_cell_measurement_reflns_used 40
_cell_measurement_temperature 293(2)
_cell_measurement_theta_max 25.04
_cell_measurement_theta_min 2.17
_cell_volume 807.23(10)
_computing_cell_refinement 'Siemens SMART'
_computing_data_collection 'Siemens SMART'
_computing_data_reduction 'Siemens XPREP'
_computing_structure_refinement 'SHELXL-97 (Sheldrick, 1997)'
_computing_structure_solution 'SHELXS-97 (Sheldrick, 1990)'
_diffrn_ambient_temperature 293(2)
_diffrn_measured_fraction_theta_full 0.982
_diffrn_measured_fraction_theta_max 0.982
_diffrn_radiation_monochromator graphite
_diffrn_radiation_source 'fine-focus sealed tube'
_diffrn_radiation_type MoK\a
_diffrn_radiation_wavelength 0.71073
_diffrn_reflns_av_R_equivalents 0.0278
_diffrn_reflns_av_sigmaI/netI 0.0453
_diffrn_reflns_limit_h_max 11
_diffrn_reflns_limit_h_min -4
_diffrn_reflns_limit_k_max 8
_diffrn_reflns_limit_k_min -8
_diffrn_reflns_limit_l_max 13
_diffrn_reflns_limit_l_min -13
_diffrn_reflns_number 2244
_diffrn_reflns_theta_full 25.04
_diffrn_reflns_theta_max 25.04
_diffrn_reflns_theta_min 2.17
_diffrn_standards_decay_% none
_diffrn_standards_interval_count none
_diffrn_standards_interval_time none
_diffrn_standards_number none
_exptl_absorpt_coefficient_mu 0.699
_exptl_absorpt_correction_T_max 1.000
_exptl_absorpt_correction_T_min 0.5310
_exptl_absorpt_correction_type emperical
_exptl_crystal_colour colorless
_exptl_crystal_density_diffrn 2.116
_exptl_crystal_density_method 'not measured'
_exptl_crystal_description prism
_exptl_crystal_F_000 512
_exptl_crystal_size_max 0.20
_exptl_crystal_size_mid 0.18
_exptl_crystal_size_min 0.18
_refine_diff_density_max 0.386
_refine_diff_density_min -0.458
_refine_diff_density_rms 0.103
_refine_ls_extinction_method none
_refine_ls_goodness_of_fit_ref 1.118
_refine_ls_hydrogen_treatment mixed
_refine_ls_matrix_type full
_refine_ls_number_parameters 161
_refine_ls_number_reflns 1405
_refine_ls_number_restraints 0
_refine_ls_restrained_S_all 1.118
_refine_ls_R_factor_all 0.0677
_refine_ls_R_factor_gt 0.0502
_refine_ls_shift/su_max 0.000
_refine_ls_shift/su_mean 0.000
_refine_ls_structure_factor_coef Fsqd
_refine_ls_weighting_details 'calc w=1/[\s^2^(Fo^2^)+(0.0711P)^2^+1.3496P] where P=(Fo^2^+2Fc^2^)/3'
_refine_ls_weighting_scheme calc
_refine_ls_wR_factor_gt 0.1271
_refine_ls_wR_factor_ref 0.1402
_reflns_number_gt 1140
_reflns_number_total 1405
_reflns_threshold_expression >2sigma(I)
_cod_data_source_file cg049888jsi20040325_044226.cif
_cod_data_source_block KB5O7(OH)2(H2O)
_cod_depositor_comments
;
The following automatic conversions were performed:

'_symmetry_cell_setting' value 'Monoclinic' changed to 'monoclinic'
according to /home/saulius/struct/CIF-dictionaries/cif_core.dic
dictionary named 'cif_core.dic' version 2.4.1 from 2010-06-29.

Automatic conversion script
Id: cif_fix_values 1715 2011-07-08 13:25:40Z adriana 
;
_cod_original_sg_symbol_H-M P2(1)/c
_cod_original_formula_sum 'H4 B5 K O10'
_cod_database_code 4505060

loop_
_symmetry_equiv_pos_as_xyz
'x, y, z'
'-x, y+1/2, -z+1/2'
'-x, -y, -z'
'x, -y-1/2, z-1/2'

loop_
_atom_site_label
_atom_site_type_symbol
_atom_site_fract_x
_atom_site_fract_y
_atom_site_fract_z
_atom_site_U_iso_or_equiv
_atom_site_adp_type
_atom_site_occupancy
_atom_site_symmetry_multiplicity
_atom_site_calc_flag
K K 1.17351(10) 0.57029(15) 0.23173(8) 0.0291(3) Uani 1 1 d
B1 B 1.3261(4) 0.3890(6) 0.9463(4) 0.0156(10) Uani 1 1 d
B2 B 1.1313(4) 0.5929(6) 0.9251(4) 0.0157(10) Uani 1 1 d
B3 B 1.2007(4) 0.4495(6) 0.7444(4) 0.0150(10) Uani 1 1 d
B4 B 1.0666(4) 0.3093(6) 0.5684(4) 0.0141(9) Uani 1 1 d
B5 B 1.2457(4) 0.5197(6) 0.5387(4) 0.0161(10) Uani 1 1 d
O1 O 1.3091(3) 0.3629(4) 0.8285(2) 0.0184(7) Uani 1 1 d
O2 O 1.4325(3) 0.3059(4) 1.0142(3) 0.0238(7) Uani 1 1 d
O3 O 1.2336(3) 0.5007(4) 0.9982(2) 0.0181(7) Uani 1 1 d
O4 O 1.1183(3) 0.5767(4) 0.8072(2) 0.0188(6) Uani 1 1 d
O5 O 1.1029(3) 0.3182(4) 0.6857(2) 0.0197(7) Uani 1 1 d
O6 O 0.9580(3) 0.1988(4) 0.5177(2) 0.0163(6) Uani 1 1 d
O7 O 1.1385(3) 0.4057(4) 0.4913(2) 0.0181(7) Uani 1 1 d
O8 O 1.3169(3) 0.6031(4) 0.4582(2) 0.0211(7) Uani 1 1 d
O9 O 1.2740(3) 0.5474(4) 0.6573(2) 0.0164(6) Uani 1 1 d
O10 O 0.5564(4) -0.0934(5) 0.2649(3) 0.0294(8) Uani 1 1 d
H1 H 1.436(6) 0.328(8) 1.081(5) 0.046(18) Uiso 1 1 d
H2 H 1.394(7) 0.662(9) 0.484(5) 0.07(2) Uiso 1 1 d
H3 H 0.593(6) -0.187(8) 0.222(5) 0.044(15) Uiso 1 1 d
H4 H 0.483(7) -0.071(8) 0.232(5) 0.06(2) Uiso 1 1 d

loop_
_atom_site_aniso_label
_atom_site_aniso_U_11
_atom_site_aniso_U_22
_atom_site_aniso_U_33
_atom_site_aniso_U_23
_atom_site_aniso_U_13
_atom_site_aniso_U_12
K 0.0286(5) 0.0345(6) 0.0244(6) -0.0099(4) 0.0044(4) 0.0016(4)
B1 0.012(2) 0.017(2) 0.019(2) -0.0008(19) 0.0077(17) -0.0019(17)
B2 0.017(2) 0.012(2) 0.019(2) 0.0008(19) 0.0058(18) 0.0000(18)
B3 0.013(2) 0.019(2) 0.014(2) 0.0028(19) 0.0047(17) 0.0020(18)
B4 0.018(2) 0.012(2) 0.014(2) 0.0021(18) 0.0058(17) 0.0041(18)
B5 0.014(2) 0.015(2) 0.020(2) -0.0018(19) 0.0048(18) -0.0034(18)
O1 0.0203(14) 0.0198(15) 0.0161(15) -0.0031(12) 0.0068(11) 0.0050(12)
O2 0.0232(15) 0.0277(18) 0.0204(17) -0.0002(15) 0.0029(13) 0.0076(14)
O3 0.0185(13) 0.0216(15) 0.0143(14) -0.0006(12) 0.0020(11) 0.0051(12)
O4 0.0196(14) 0.0217(16) 0.0157(15) -0.0017(12) 0.0040(11) 0.0070(12)
O5 0.0223(14) 0.0206(16) 0.0168(15) -0.0012(12) 0.0050(11) -0.0060(12)
O6 0.0180(13) 0.0168(14) 0.0148(14) 0.0001(12) 0.0040(11) -0.0049(12)
O7 0.0183(14) 0.0222(16) 0.0143(14) -0.0007(12) 0.0040(11) -0.0055(12)
O8 0.0211(14) 0.0271(17) 0.0160(15) 0.0000(13) 0.0054(11) -0.0087(13)
O9 0.0181(13) 0.0174(15) 0.0144(14) -0.0005(11) 0.0045(11) -0.0043(12)
O10 0.0257(17) 0.039(2) 0.0236(17) -0.0018(16) 0.0019(14) 0.0109(16)

loop_
_atom_type_symbol
_atom_type_description
_atom_type_scat_dispersion_real
_atom_type_scat_dispersion_imag
_atom_type_scat_source
B B 0.0013 0.0007 'International Tables Vol C Tables 4.2.6.8 and 6.1.1.4'
H H 0.0000 0.0000 'International Tables Vol C Tables 4.2.6.8 and 6.1.1.4'
O O 0.0106 0.0060 'International Tables Vol C Tables 4.2.6.8 and 6.1.1.4'
K K 0.2009 0.2494 'International Tables Vol C Tables 4.2.6.8 and 6.1.1.4'

loop_
_geom_angle_atom_site_label_1
_geom_angle_atom_site_label_2
_geom_angle_atom_site_label_3
_geom_angle
_geom_angle_site_symmetry_1
_geom_angle_site_symmetry_3
O8 K O10 72.00(9) . 2_755
O8 K O3 139.17(9) . 1_554
O10 K O3 69.22(9) 2_755 1_554
O8 K O4 73.96(8) . 4_575
O10 K O4 126.73(10) 2_755 4_575
O3 K O4 121.28(9) 1_554 4_575
O8 K O4 120.76(8) . 3_766
O10 K O4 131.69(10) 2_755 3_766
O3 K O4 94.88(8) 1_554 3_766
O4 K O4 100.86(6) 4_575 3_766
O8 K O5 91.54(8) . 3_766
O10 K O5 159.31(9) 2_755 3_766
O3 K O5 129.02(8) 1_554 3_766
O4 K O5 56.50(8) 4_575 3_766
O4 K O5 46.96(7) 3_766 3_766
O8 K O5 108.59(9) . 4_565
O10 K O5 76.30(9) 2_755 4_565
O3 K O5 74.10(8) 1_554 4_565
O4 K O5 154.55(8) 4_575 4_565
O4 K O5 55.39(7) 3_766 4_565
O5 K O5 98.08(6) 3_766 4_565
O8 K O6 156.42(9) . 2_755
O10 K O6 113.78(9) 2_755 2_755
O3 K O6 45.94(7) 1_554 2_755
O4 K O6 85.43(8) 4_575 2_755
O4 K O6 73.73(7) 3_766 2_755
O5 K O6 86.34(7) 3_766 2_755
O5 K O6 94.95(7) 4_565 2_755
O8 K O9 92.33(8) . 4_575
O10 K O9 95.47(9) 2_755 4_575
O3 K O9 79.24(8) 1_554 4_575
O4 K O9 46.64(7) 4_575 4_575
O4 K O9 127.13(8) 3_766 4_575
O5 K O9 97.71(8) 3_766 4_575
O5 K O9 153.31(7) 4_565 4_575
O6 K O9 64.78(7) 2_755 4_575
O8 K O7 44.17(7) . .
O10 K O7 91.07(9) 2_755 .
O3 K O7 146.71(9) 1_554 .
O4 K O7 91.99(8) 4_575 .
O4 K O7 78.14(7) 3_766 .
O5 K O7 68.25(7) 3_766 .
O5 K O7 75.31(7) 4_565 .
O6 K O7 150.69(7) 2_755 .
O9 K O7 130.81(7) 4_575 .
O8 K B2 54.26(10) . 4_575
O10 K B2 119.49(10) 2_755 4_575
O3 K B2 142.73(10) 1_554 4_575
O4 K B2 22.52(9) 4_575 4_575
O4 K B2 100.94(9) 3_766 4_575
O5 K B2 54.14(9) 3_766 4_575
O5 K B2 141.80(10) 4_565 4_575
O6 K B2 107.15(10) 2_755 4_575
O9 K B2 64.27(9) 4_575 4_575
O7 K B2 70.18(9) . 4_575
O8 K B2 143.08(10) . 3_766
O10 K B2 123.48(11) 2_755 3_766
O3 K B2 72.56(9) 1_554 3_766
O4 K B2 108.37(10) 4_575 3_766
O4 K B2 22.77(9) 3_766 3_766
O5 K B2 63.51(9) 3_766 3_766
O5 K B2 53.92(9) 4_565 3_766
O6 K B2 54.53(9) 2_755 3_766
O9 K B2 116.45(9) 4_575 3_766
O7 K B2 99.35(9) . 3_766
B2 K B2 116.28(8) 4_575 3_766
O2 B1 O1 119.5(4) . .
O2 B1 O3 119.9(4) . .
O1 B1 O3 120.5(4) . .
O4 B2 O3 121.9(4) . .
O4 B2 O6 122.8(4) . 2_756
O3 B2 O6 115.4(4) . 2_756
O4 B2 K 54.7(2) . 4_576
O3 B2 K 129.1(3) . 4_576
O6 B2 K 90.4(2) 2_756 4_576
O4 B2 K 58.6(2) . 3_766
O3 B2 K 128.1(3) . 3_766
O6 B2 K 85.8(2) 2_756 3_766
K B2 K 95.03(11) 4_576 3_766
O4 B2 K 171.9(3) . 1_556
O3 B2 K 52.10(19) . 1_556
O6 B2 K 63.4(2) 2_756 1_556
K B2 K 132.75(14) 4_576 1_556
K B2 K 119.37(12) 3_766 1_556
O5 B3 O1 110.6(3) . .
O5 B3 O4 108.5(3) . .
O1 B3 O4 109.8(3) . .
O5 B3 O9 110.7(3) . .
O1 B3 O9 108.1(3) . .
O4 B3 O9 109.1(3) . .
O5 B4 O7 121.5(4) . .
O5 B4 O6 121.9(4) . .
O7 B4 O6 116.6(3) . .
O5 B4 K 59.1(2) . 4_566
O7 B4 K 129.4(3) . 4_566
O6 B4 K 83.3(2) . 4_566
O5 B4 K 56.52(19) . 3_766
O7 B4 K 133.2(3) . 3_766
O6 B4 K 85.3(2) . 3_766
K B4 K 91.82(10) 4_566 3_766
O8 B5 O9 123.3(4) . .
O8 B5 O7 115.1(4) . .
O9 B5 O7 121.6(4) . .
O8 B5 K 47.6(2) . .
O9 B5 K 165.0(3) . .
O7 B5 K 68.7(2) . .
B1 O1 B3 125.0(3) . .
B1 O2 H1 114(4) . .
B2 O3 B1 118.3(3) . .
B2 O3 K 105.3(2) . 1_556
B1 O3 K 135.9(3) . 1_556
B2 O4 B3 124.0(3) . .
B2 O4 K 102.8(2) . 4_576
B3 O4 K 109.0(2) . 4_576
B2 O4 K 98.6(2) . 3_766
B3 O4 K 103.1(2) . 3_766
K O4 K 120.30(9) 4_576 3_766
B4 O5 B3 124.1(3) . .
B4 O5 K 101.7(2) . 3_766
B3 O5 K 101.3(2) . 3_766
B4 O5 K 98.5(2) . 4_566
B3 O5 K 117.4(2) . 4_566
K O5 K 113.31(9) 3_766 4_566
B2 O6 B4 127.8(3) 2_746 .
B2 O6 K 93.1(2) 2_746 2_745
B4 O6 K 139.0(2) . 2_745
B4 O7 B5 118.2(3) . .
B4 O7 K 152.8(2) . .
B5 O7 K 88.0(2) . .
B5 O8 K 111.2(2) . .
B5 O8 H2 118(4) . .
K O8 H2 131(4) . .
B5 O9 B3 122.8(3) . .
B5 O9 K 112.1(2) . 4_576
B3 O9 K 95.1(2) . 4_576
K O10 H3 86(3) 2_745 .
K O10 H4 133(5) 2_745 .
H3 O10 H4 107(6) . .

loop_
_geom_bond_atom_site_label_1
_geom_bond_atom_site_label_2
_geom_bond_distance
_geom_bond_site_symmetry_2
K O8 2.776(3) .
K O10 2.837(4) 2_755
K O3 2.844(3) 1_554
K O4 2.859(3) 4_575
K O4 2.960(3) 3_766
K O5 3.015(3) 3_766
K O5 3.028(3) 4_565
K O6 3.114(3) 2_755
K O9 3.177(3) 4_575
K O7 3.267(3) .
K B2 3.417(5) 4_575
K B2 3.428(4) 3_766
B1 O2 1.346(6) .
B1 O1 1.348(5) .
B1 O3 1.399(5) .
B2 O4 1.342(5) .
B2 O3 1.383(5) .
B2 O6 1.384(5) 2_756
B2 K 3.417(5) 4_576
B2 K 3.428(4) 3_766
B2 K 3.476(5) 1_556
B3 O5 1.457(5) .
B3 O1 1.467(5) .
B3 O4 1.477(5) .
B3 O9 1.479(5) .
B4 O5 1.342(5) .
B4 O7 1.384(5) .
B4 O6 1.391(5) .
B4 K 3.489(4) 4_566
B4 K 3.539(4) 3_766
B5 O8 1.359(5) .
B5 O9 1.363(5) .
B5 O7 1.386(5) .
O2 H1 0.78(6) .
O3 K 2.844(3) 1_556
O4 K 2.859(3) 4_576
O4 K 2.960(3) 3_766
O5 K 3.015(3) 3_766
O5 K 3.028(3) 4_566
O6 B2 1.384(5) 2_746
O6 K 3.114(3) 2_745
O8 H2 0.87(7) .
O9 K 3.177(3) 4_576
O10 K 2.837(4) 2_745
O10 H3 0.95(6) .
O10 H4 0.77(6) .

loop_
_geom_hbond_atom_site_label_D
_geom_hbond_atom_site_label_H
_geom_hbond_atom_site_label_A
_geom_hbond_distance_DH
_geom_hbond_distance_HA
_geom_hbond_distance_DA
_geom_hbond_angle_DHA
_geom_hbond_site_symmetry_A
O2 H1 O10 0.78(6) 1.85(6) 2.622(5) 174(6) 2_756
O8 H2 O2 0.87(7) 1.97(7) 2.807(4) 161(6) 2_856
O10 H3 O1 0.95(6) 1.76(6) 2.686(4) 167(5) 3_756
O10 H4 O9 0.77(6) 2.06(7) 2.823(4) 171(7) 4_465
O10 H4 O1 0.77(6) 2.61(6) 3.076(5) 121(5) 4_465
